data_7240336
loop_
_publ_author_name
'Zhao, Chenxuan'
'Lu, Guodong'
'Yao, Jia'
'Li, Haoran'

_publ_section_title
;
 Structural and electronic properties of Cu<sup>II</sup>, Co<sup>II</sup>,
 and Ni<sup>II</sup>-containing chelate-based ionic liquids.
;
_journal_issue 20
_journal_name_full 'Physical chemistry chemical physics : PCCP'
_journal_page_first 11417
_journal_page_last 11430
_journal_paper_doi 10.1039/d0cp00024h
_journal_volume 22
_journal_year 2020
_chemical_formula_moiety 'C15 H3 Cu F18 O6, C10 H19 N2'
_chemical_formula_sum 'C25 H22 Cu F18 N2 O6'
_chemical_formula_weight 851.98
_space_group_crystal_system orthorhombic
_space_group_IT_number 61
_space_group_name_Hall '-P 2ac 2ab'
_space_group_name_H-M_alt 'P b c a'
_atom_sites_solution_hydrogens geom
_audit_block_doi 10.5517/ccdc.csd.cc2475q9
_audit_creation_date 2018-12-13
_audit_creation_method
;
Olex2 1.2
(compiled 2018.05.29 svn.r3508 for OlexSys, GUI svn.r5506)
;
_audit_update_record
;
2019-12-19 deposited with the CCDC.	2020-04-17 downloaded from the CCDC.
;
_cell_angle_alpha 90
_cell_angle_beta 90
_cell_angle_gamma 90
_cell_formula_units_Z 8
_cell_length_a 10.0639(11)
_cell_length_b 19.418(2)
_cell_length_c 34.924(4)
_cell_measurement_reflns_used 9521
_cell_measurement_temperature 170(2)
_cell_measurement_theta_max 24.33
_cell_measurement_theta_min 2.35
_cell_volume 6824.9(13)
_computing_cell_refinement 'SAINT V8.38A (?, 2016)'
_computing_data_reduction 'SAINT V8.38A (?, 2016)'
_computing_molecular_graphics 'Olex2 (Dolomanov et al., 2009)'
_computing_publication_material 'Olex2 (Dolomanov et al., 2009)'
_computing_structure_refinement 'ShelXL (Sheldrick, 2015)'
_computing_structure_solution 'SHELXT 2014/5 (Sheldrick, 2014)'
_diffrn_ambient_temperature 170.15
_diffrn_measured_fraction_theta_full 0.998
_diffrn_measured_fraction_theta_max 0.998
_diffrn_measurement_device_type 'Bruker APEX-II CCD'
_diffrn_measurement_method '\f and \w scans'
_diffrn_radiation_type MoK\a
_diffrn_radiation_wavelength 0.71073
_diffrn_reflns_av_R_equivalents 0.0377
_diffrn_reflns_av_unetI/netI 0.0211
_diffrn_reflns_Laue_measured_fraction_full 0.998
_diffrn_reflns_Laue_measured_fraction_max 0.998
_diffrn_reflns_limit_h_max 11
_diffrn_reflns_limit_h_min -11
_diffrn_reflns_limit_k_max 22
_diffrn_reflns_limit_k_min -22
_diffrn_reflns_limit_l_max 39
_diffrn_reflns_limit_l_min -40
_diffrn_reflns_number 60702
_diffrn_reflns_point_group_measured_fraction_full 0.998
_diffrn_reflns_point_group_measured_fraction_max 0.998
_diffrn_reflns_theta_full 24.414
_diffrn_reflns_theta_max 24.414
_diffrn_reflns_theta_min 2.333
_diffrn_standards_number 0
_exptl_absorpt_coefficient_mu 0.779
_exptl_absorpt_correction_T_max 0.7451
_exptl_absorpt_correction_T_min 0.6398
_exptl_absorpt_correction_type multi-scan
_exptl_absorpt_process_details
;
SADABS-2016/2 (Bruker,2016/2) was used for absorption correction.
wR2(int) was 0.0990 before and 0.0534 after correction.
The Ratio of minimum to maximum transmission is 0.8587.
The \l/2 correction factor is Not present.
;
_exptl_crystal_colour green
_exptl_crystal_colour_primary green
_exptl_crystal_density_diffrn 1.658
_exptl_crystal_description plate
_exptl_crystal_F_000 3400
_exptl_crystal_size_max 0.606
_exptl_crystal_size_mid 0.294
_exptl_crystal_size_min 0.21
_refine_diff_density_max 0.610
_refine_diff_density_min -0.346
_refine_diff_density_rms 0.062
_refine_ls_extinction_method none
_refine_ls_goodness_of_fit_ref 1.104
_refine_ls_hydrogen_treatment constr
_refine_ls_matrix_type full
_refine_ls_number_parameters 500
_refine_ls_number_reflns 5619
_refine_ls_number_restraints 80
_refine_ls_restrained_S_all 1.116
_refine_ls_R_factor_all 0.0582
_refine_ls_R_factor_gt 0.0539
_refine_ls_shift/su_max 0.001
_refine_ls_shift/su_mean 0.000
_refine_ls_structure_factor_coef Fsqd
_refine_ls_weighting_details 'w=1/[\s^2^(Fo^2^)+(0.0439P)^2^+15.1078P] where P=(Fo^2^+2Fc^2^)/3'
_refine_ls_weighting_scheme calc
_refine_ls_wR_factor_gt 0.1313
_refine_ls_wR_factor_ref 0.1339
_reflns_Friedel_coverage 0.000
_reflns_number_gt 5080
_reflns_number_total 5619
_reflns_threshold_expression 'I > 2\s(I)'
_cod_data_source_file d0cp00024h2.cif
_cod_data_source_block 181212_c6mimcuf6acac3_0m_b_pl
_cod_depositor_comments 'Adding full bibliography for 7240335--7240338.cif.'
_cod_database_code 7240336
_shelx_shelxl_version_number 2016/6
_shelx_space_group_comment
;
The symmetry employed for this shelxl refinement is uniquely defined
by the following loop, which should always be used as a source of
symmetry information in preference to the above space-group names.
They are only intended as comments.
;
_olex2_refinement_description
;
1. Fixed Uiso
 At 1.2 times of:
  All C(H) groups, All C(H,H) groups, All C(H,H,H,H) groups
 At 1.5 times of:
  All C(H,H,H) groups
2. Restrained distances
 C22-C23A
 1.53 with sigma of 0.02
 C22-C23
 1.53 with sigma of 0.02
 C23-C24
 1.53 with sigma of 0.01
 C24A-C25A
 1.53 with sigma of 0.02
 C24-C25
 1.53 with sigma of 0.02
 C23A-C24A
 1.53 with sigma of 0.01
 C23A-C25A
 2.53 with sigma of 0.04
 C24-C23 \\sim C24A-C23
 with sigma of 0.02
 C24-C25 \\sim C24A-C25A
 with sigma of 0.02
 C23-C25 \\sim C23-C25A
 with sigma of 0.04
3. Uiso/Uaniso restraints and constraints
C22 \\sim C23 \\sim C23A \\sim C24 \\sim C24A \\sim C25 \\sim C25A: within 1.7A
with sigma of 0.01 and sigma for terminal atoms of 0.02
4. Others
 Sof(H22C)=Sof(H22D)=Sof(C24A)=Sof(H24C)=Sof(H24D)=Sof(C25A)=Sof(H25D)=
 Sof(H25E)=Sof(H25F)=Sof(C23A)=Sof(H23C)=Sof(H23D)=1-FVAR(1)
 Sof(H22A)=Sof(H22B)=Sof(C24)=Sof(H24A)=Sof(H24B)=Sof(C23)=Sof(H23A)=Sof(H23B)=
 Sof(C25)=Sof(H25A)=Sof(H25B)=Sof(H25C)=FVAR(1)
5.a Secondary CH2 refined with riding coordinates:
 C20(H20A,H20B), C22(H22A,H22B), C22(H22C,H22D), C21(H21A,H21B), C24(H24A,
 H24B), C23(H23A,H23B), C24A(H24C,H24D), C23A(H23C,H23D)
5.b Aromatic/amide H refined with riding coordinates:
 C3(H3), C8(H8), C13(H13), C17(H17), C18(H18), C19(H19)
5.c Idealised Me refined as rotating group:
 C16(H16A,H16B,H16C), C25(H25A,H25B,H25C), C25A(H25D,H25E,H25F)
;
_olex2_submission_special_instructions 'No special instructions were received'

loop_
_space_group_symop_operation_xyz
'x, y, z'
'-x+1/2, -y, z+1/2'
'x+1/2, -y+1/2, -z'
'-x, y+1/2, -z+1/2'
'-x, -y, -z'
'x-1/2, y, -z-1/2'
'-x-1/2, y-1/2, z'
'x, -y-1/2, z-1/2'

loop_
_atom_site_label
_atom_site_type_symbol
_atom_site_fract_x
_atom_site_fract_y
_atom_site_fract_z
_atom_site_U_iso_or_equiv
_atom_site_adp_type
_atom_site_occupancy
_atom_site_site_symmetry_order
_atom_site_calc_flag
_atom_site_refinement_flags_posn
_atom_site_refinement_flags_adp
_atom_site_refinement_flags_occupancy
_atom_site_disorder_assembly
_atom_site_disorder_group
Cu1 Cu 0.54082(4) 0.40813(2) 0.09713(2) 0.03874(15) Uani 1 1 d . . . . .
F7 F 0.2444(3) 0.57210(16) 0.06274(10) 0.0910(10) Uani 1 1 d . . . . .
F4 F 0.6147(4) 0.4164(3) 0.25295(9) 0.1422(19) Uani 1 1 d . . . . .
F2 F 0.2881(3) 0.27041(17) 0.20376(8) 0.0913(10) Uani 1 1 d . . . . .
F15 F 0.3936(4) 0.18776(15) 0.00841(9) 0.0905(10) Uani 1 1 d . . . . .
F12 F 0.8885(3) 0.45661(15) 0.01868(9) 0.0793(9) Uani 1 1 d . . . . .
F9 F 0.3677(3) 0.61755(16) 0.02073(9) 0.0829(9) Uani 1 1 d . . . . .
F8 F 0.3895(4) 0.64493(16) 0.07985(11) 0.1033(11) Uani 1 1 d . . . . .
F3 F 0.1648(3) 0.3311(2) 0.16873(10) 0.1076(13) Uani 1 1 d . . . . .
F1 F 0.2760(5) 0.2504(2) 0.14389(11) 0.1307(17) Uani 1 1 d . . . . .
F18 F 0.6966(7) 0.14926(19) 0.10388(16) 0.190(3) Uani 1 1 d . . . . .
F17 F 0.8284(4) 0.2256(2) 0.11851(16) 0.1438(18) Uani 1 1 d . . . . .
F11 F 0.8141(3) 0.5517(2) -0.00098(13) 0.1327(18) Uani 1 1 d . . . . .
F10 F 0.9075(3) 0.5433(2) 0.05314(12) 0.1113(13) Uani 1 1 d . . . . .
F6 F 0.7732(5) 0.3742(3) 0.22035(13) 0.1469(18) Uani 1 1 d . . . . .
F13 F 0.2506(3) 0.2630(2) 0.02019(11) 0.1173(14) Uani 1 1 d . . . . .
F14 F 0.4012(5) 0.28220(19) -0.02067(8) 0.1146(14) Uani 1 1 d . . . . .
F16 F 0.6662(5) 0.2073(2) 0.15226(12) 0.151(2) Uani 1 1 d . . . . .
F5 F 0.7399(4) 0.4802(2) 0.22029(9) 0.1039(12) Uani 1 1 d . . . . .
O5 O 0.4531(3) 0.35107(14) 0.04660(7) 0.0486(7) Uani 1 1 d . . . . .
O3 O 0.4353(2) 0.49061(13) 0.08552(7) 0.0407(6) Uani 1 1 d . . . . .
O4 O 0.6941(2) 0.44450(13) 0.06895(7) 0.0451(6) Uani 1 1 d . . . . .
O1 O 0.3894(2) 0.37215(13) 0.12700(7) 0.0443(6) Uani 1 1 d . . . . .
O2 O 0.6204(3) 0.44416(14) 0.15664(7) 0.0490(6) Uani 1 1 d . . . . .
O6 O 0.6457(3) 0.32489(13) 0.10774(8) 0.0483(6) Uani 1 1 d . . . . .
C2 C 0.3941(4) 0.3494(2) 0.16108(11) 0.0461(9) Uani 1 1 d . . . . .
C6 C 0.3675(4) 0.5936(2) 0.05641(14) 0.0600(12) Uani 1 1 d . . . . .
C9 C 0.6917(4) 0.4973(2) 0.04836(11) 0.0431(9) Uani 1 1 d . . . . .
C12 C 0.4628(4) 0.2873(2) 0.04433(11) 0.0477(9) Uani 1 1 d . . . . .
C7 C 0.4698(4) 0.53648(19) 0.06217(11) 0.0407(8) Uani 1 1 d . . . . .
C11 C 0.3766(5) 0.2550(2) 0.01283(13) 0.0596(11) Uani 1 1 d . . . . .
C15 C 0.7038(6) 0.2105(3) 0.11696(17) 0.0757(14) Uani 1 1 d . . . . .
C14 C 0.6238(4) 0.2647(2) 0.09532(12) 0.0526(10) Uani 1 1 d . . . . .
C3 C 0.4825(4) 0.3642(2) 0.18970(11) 0.0535(10) Uani 1 1 d . . . . .
H3 H 0.471726 0.342036 0.213737 0.064 Uiso 1 1 calc R . . . .
C1 C 0.2824(5) 0.2993(3) 0.16972(13) 0.0658(13) Uani 1 1 d . . . . .
C10 C 0.8254(4) 0.5128(2) 0.02869(14) 0.0597(12) Uani 1 1 d . . . . .
C5 C 0.6777(6) 0.4207(3) 0.22043(15) 0.0769(15) Uani 1 1 d . . . . .
C8 C 0.5888(4) 0.5427(2) 0.04257(12) 0.0501(10) Uani 1 1 d . . . . .
H8 H 0.599500 0.579127 0.024695 0.060 Uiso 1 1 calc R . . . .
C13 C 0.5412(4) 0.2432(2) 0.06656(13) 0.0573(11) Uani 1 1 d . . . . .
H13 H 0.536707 0.195250 0.061355 0.069 Uiso 1 1 calc R . . . .
C4 C 0.5882(4) 0.4108(2) 0.18524(11) 0.0501(10) Uani 1 1 d . . . . .
N2 N 0.4264(3) -0.0048(2) 0.13668(10) 0.0574(9) Uani 1 1 d . . . . .
C17 C 0.3746(4) -0.0471(2) 0.11110(11) 0.0494(10) Uani 1 1 d . . . . .
H17 H 0.288821 -0.042943 0.099967 0.059 Uiso 1 1 calc R . . . .
C20 C 0.3612(5) 0.0558(3) 0.15327(16) 0.0752(14) Uani 1 1 d . . . . .
H20A H 0.336385 0.087841 0.132406 0.090 Uiso 1 1 calc R . . . .
H20B H 0.424816 0.079926 0.170226 0.090 Uiso 1 1 calc R . . . .
N1 N 0.4615(3) -0.09581(19) 0.10360(10) 0.0556(9) Uani 1 1 d . . . . .
C22 C 0.1728(6) 0.0997(3) 0.19249(18) 0.0863(16) Uani 1 1 d D U . . .
H22A H 0.226663 0.116517 0.214277 0.104 Uiso 0.498(11) 1 calc R . P A 1
H22B H 0.170588 0.136584 0.172959 0.104 Uiso 0.498(11) 1 calc R . P A 1
H22C H 0.140006 0.128946 0.171301 0.104 Uiso 0.502(11) 1 calc R . P A 2
H22D H 0.239651 0.126685 0.206859 0.104 Uiso 0.502(11) 1 calc R . P A 2
C21 C 0.2400(5) 0.0378(3) 0.17563(16) 0.0724(13) Uani 1 1 d . . . . .
H21A H 0.264972 0.005897 0.196536 0.087 Uiso 1 1 calc R . . . .
H21B H 0.176646 0.013488 0.158683 0.087 Uiso 1 1 calc R . . . .
C16 C 0.4389(7) -0.1528(3) 0.07680(15) 0.0874(17) Uani 1 1 d . . . . .
H16A H 0.443359 -0.196607 0.090633 0.131 Uiso 1 1 calc GR . . . .
H16B H 0.507228 -0.151922 0.056814 0.131 Uiso 1 1 calc GR . . . .
H16C H 0.350997 -0.147800 0.065041 0.131 Uiso 1 1 calc GR . . . .
C18 C 0.5724(4) -0.0847(3) 0.12518(17) 0.0743(15) Uani 1 1 d . . . . .
H18 H 0.650213 -0.112312 0.125518 0.089 Uiso 1 1 calc R . . . .
C19 C 0.5517(5) -0.0286(3) 0.14545(17) 0.0799(16) Uani 1 1 d . . . . .
H19 H 0.612178 -0.008114 0.162961 0.096 Uiso 1 1 calc R . . . .
C24 C -0.006(2) 0.1406(8) 0.2372(5) 0.122(3) Uani 0.498(11) 1 d D U P A 1
H24A H -0.075764 0.121155 0.253808 0.146 Uiso 0.498(11) 1 calc R . P A 1
H24B H 0.071707 0.152980 0.253295 0.146 Uiso 0.498(11) 1 calc R . P A 1
C23 C 0.0362(16) 0.0871(9) 0.2060(5) 0.114(3) Uani 0.498(11) 1 d D U P A 1
H23A H 0.030177 0.040031 0.216808 0.136 Uiso 0.498(11) 1 calc R . P A 1
H23B H -0.025927 0.089951 0.184068 0.136 Uiso 0.498(11) 1 calc R . P A 1
C25 C -0.0565(14) 0.2029(7) 0.2163(4) 0.112(5) Uani 0.498(11) 1 d D U P A 1
H25A H 0.010401 0.218466 0.197839 0.167 Uiso 0.498(11) 1 calc GR . P A 1
H25B H -0.074431 0.239772 0.234742 0.167 Uiso 0.498(11) 1 calc GR . P A 1
H25C H -0.138595 0.191053 0.202740 0.167 Uiso 0.498(11) 1 calc GR . P A 1
C24A C -0.0362(19) 0.1489(9) 0.2209(5) 0.125(3) Uani 0.502(11) 1 d D U P A 2
H24C H -0.028317 0.179503 0.198315 0.150 Uiso 0.502(11) 1 calc R . P A 2
H24D H -0.130403 0.137283 0.225899 0.150 Uiso 0.502(11) 1 calc R . P A 2
C25A C 0.0372(15) 0.1756(7) 0.2561(4) 0.121(5) Uani 0.502(11) 1 d D U P A 2
H25D H 0.127082 0.189893 0.248750 0.182 Uiso 0.502(11) 1 calc GR . P A 2
H25E H 0.042627 0.138972 0.275319 0.182 Uiso 0.502(11) 1 calc GR . P A 2
H25F H -0.010856 0.215043 0.266757 0.182 Uiso 0.502(11) 1 calc GR . P A 2
C23A C 0.0576(16) 0.0840(9) 0.2190(5) 0.114(3) Uani 0.502(11) 1 d D U P A 2
H23C H 0.091236 0.072898 0.244904 0.136 Uiso 0.502(11) 1 calc R . P A 2
H23D H 0.007451 0.043715 0.209324 0.136 Uiso 0.502(11) 1 calc R . P A 2

loop_
_atom_site_aniso_label
_atom_site_aniso_U_11
_atom_site_aniso_U_22
_atom_site_aniso_U_33
_atom_site_aniso_U_23
_atom_site_aniso_U_13
_atom_site_aniso_U_12
Cu1 0.0342(3) 0.0405(3) 0.0415(3) 0.00382(19) 0.00620(18) -0.00179(18)
F7 0.0427(14) 0.093(2) 0.137(3) 0.048(2) 0.0245(16) 0.0186(14)
F4 0.132(3) 0.251(5) 0.0437(16) 0.005(2) -0.0105(19) -0.090(4)
F2 0.090(2) 0.105(2) 0.0788(19) 0.0484(18) -0.0030(16) -0.0350(19)
F15 0.120(3) 0.0596(18) 0.092(2) -0.0267(16) -0.0046(19) -0.0156(17)
F12 0.0573(16) 0.0718(18) 0.109(2) 0.0012(16) 0.0404(16) 0.0067(14)
F9 0.0666(17) 0.092(2) 0.090(2) 0.0399(17) 0.0201(15) 0.0290(16)
F8 0.109(3) 0.0670(19) 0.134(3) -0.027(2) 0.002(2) 0.0359(19)
F3 0.0501(17) 0.149(3) 0.123(3) 0.061(2) 0.0039(17) -0.0222(19)
F1 0.186(4) 0.103(3) 0.103(3) -0.015(2) 0.037(3) -0.093(3)
F18 0.288(7) 0.058(2) 0.225(5) -0.022(3) -0.139(5) 0.063(3)
F17 0.080(3) 0.135(4) 0.217(5) 0.065(3) -0.017(3) 0.033(2)
F11 0.072(2) 0.160(3) 0.167(3) 0.114(3) 0.069(2) 0.040(2)
F10 0.0649(19) 0.118(3) 0.151(3) -0.043(2) 0.041(2) -0.048(2)
F6 0.126(3) 0.167(4) 0.148(4) -0.005(3) -0.080(3) 0.044(3)
F13 0.065(2) 0.141(3) 0.146(3) -0.080(3) -0.004(2) -0.012(2)
F14 0.180(4) 0.106(3) 0.0578(18) 0.0056(17) -0.022(2) -0.068(3)
F16 0.193(5) 0.156(4) 0.103(3) 0.069(3) 0.025(3) 0.079(4)
F5 0.100(2) 0.139(3) 0.0722(19) -0.012(2) -0.0186(18) -0.049(2)
O5 0.0576(17) 0.0442(16) 0.0439(14) -0.0015(12) 0.0021(12) -0.0063(13)
O3 0.0337(13) 0.0433(14) 0.0450(14) 0.0030(12) 0.0071(11) -0.0013(11)
O4 0.0355(13) 0.0461(15) 0.0537(15) 0.0068(12) 0.0101(11) 0.0019(11)
O1 0.0398(14) 0.0518(15) 0.0413(14) 0.0068(12) 0.0044(11) -0.0062(12)
O2 0.0444(15) 0.0545(16) 0.0482(15) -0.0020(13) 0.0024(12) -0.0081(13)
O6 0.0476(15) 0.0434(15) 0.0540(15) 0.0019(12) 0.0011(12) 0.0030(12)
C2 0.043(2) 0.047(2) 0.048(2) 0.0058(18) 0.0073(17) -0.0013(17)
C6 0.048(2) 0.055(3) 0.077(3) 0.016(2) 0.016(2) 0.009(2)
C9 0.0355(19) 0.043(2) 0.050(2) -0.0001(17) 0.0116(16) -0.0055(16)
C12 0.055(2) 0.047(2) 0.041(2) -0.0008(17) 0.0150(18) -0.0093(19)
C7 0.0383(19) 0.0361(19) 0.048(2) 0.0009(16) 0.0064(16) -0.0029(16)
C11 0.067(3) 0.054(3) 0.058(3) -0.007(2) 0.013(2) -0.017(2)
C15 0.085(4) 0.057(3) 0.086(4) 0.011(3) -0.002(3) 0.014(3)
C14 0.053(2) 0.047(2) 0.058(2) 0.006(2) 0.013(2) 0.0060(19)
C3 0.056(2) 0.062(3) 0.042(2) 0.0102(19) 0.0030(19) -0.005(2)
C1 0.070(3) 0.071(3) 0.056(3) 0.015(2) 0.004(2) -0.022(3)
C10 0.040(2) 0.056(3) 0.083(3) 0.008(2) 0.021(2) 0.000(2)
C5 0.069(3) 0.098(4) 0.063(3) 0.002(3) -0.011(3) -0.015(3)
C8 0.043(2) 0.042(2) 0.065(3) 0.0127(19) 0.0152(19) -0.0004(18)
C13 0.068(3) 0.041(2) 0.064(3) -0.004(2) 0.009(2) -0.006(2)
C4 0.047(2) 0.061(3) 0.043(2) 0.0028(19) 0.0000(18) -0.001(2)
N2 0.0451(19) 0.068(2) 0.060(2) -0.0077(18) -0.0049(17) -0.0005(17)
C17 0.034(2) 0.063(3) 0.051(2) -0.003(2) -0.0046(17) 0.0023(19)
C20 0.074(3) 0.073(3) 0.078(3) -0.018(3) 0.002(3) -0.002(3)
N1 0.049(2) 0.065(2) 0.053(2) 0.0009(17) 0.0080(16) 0.0063(17)
C22 0.083(4) 0.076(3) 0.100(4) -0.020(3) 0.020(3) 0.005(3)
C21 0.068(3) 0.056(3) 0.093(4) -0.003(3) 0.009(3) 0.004(2)
C16 0.124(5) 0.071(3) 0.067(3) -0.013(3) 0.016(3) 0.012(3)
C18 0.033(2) 0.089(4) 0.101(4) 0.008(3) 0.002(2) 0.008(2)
C19 0.047(3) 0.097(4) 0.096(4) -0.002(3) -0.028(3) -0.006(3)
C24 0.113(6) 0.118(6) 0.134(8) -0.020(6) 0.043(6) 0.023(5)
C23 0.104(6) 0.102(5) 0.134(7) -0.023(5) 0.035(5) 0.011(5)
C25 0.108(9) 0.101(9) 0.126(9) -0.018(8) 0.035(8) 0.036(7)
C24A 0.116(6) 0.115(6) 0.144(7) -0.012(6) 0.043(6) 0.024(6)
C25A 0.123(10) 0.082(8) 0.159(11) -0.042(8) 0.066(8) -0.001(7)
C23A 0.105(6) 0.101(5) 0.134(7) -0.009(6) 0.040(5) 0.016(5)

loop_
_atom_type_symbol
_atom_type_description
_atom_type_scat_dispersion_real
_atom_type_scat_dispersion_imag
_atom_type_scat_source
C C 0.0033 0.0016 'International Tables Vol C Tables 4.2.6.8 and 6.1.1.4'
H H 0.0000 0.0000 'International Tables Vol C Tables 4.2.6.8 and 6.1.1.4'
Cu Cu 0.3201 1.2651 'International Tables Vol C Tables 4.2.6.8 and 6.1.1.4'
F F 0.0171 0.0103 'International Tables Vol C Tables 4.2.6.8 and 6.1.1.4'
N N 0.0061 0.0033 'International Tables Vol C Tables 4.2.6.8 and 6.1.1.4'
O O 0.0106 0.0060 'International Tables Vol C Tables 4.2.6.8 and 6.1.1.4'

loop_
_geom_angle_atom_site_label_1
_geom_angle_atom_site_label_2
_geom_angle_atom_site_label_3
_geom_angle
_geom_angle_site_symmetry_1
_geom_angle_site_symmetry_3
_geom_angle_publ_flag
O5 Cu1 O2 167.10(10) . . ?
O3 Cu1 O5 91.57(10) . . ?
O3 Cu1 O1 88.89(10) . . ?
O3 Cu1 O2 97.18(10) . . ?
O3 Cu1 O6 178.88(11) . . ?
O4 Cu1 O5 95.27(10) . . ?
O4 Cu1 O3 91.59(10) . . ?
O4 Cu1 O1 178.23(11) . . ?
O4 Cu1 O2 93.96(10) . . ?
O4 Cu1 O6 88.19(11) . . ?
O1 Cu1 O5 86.43(10) . . ?
O1 Cu1 O2 84.29(10) . . ?
O6 Cu1 O5 87.36(11) . . ?
O6 Cu1 O1 91.37(11) . . ?
O6 Cu1 O2 83.94(11) . . ?
C12 O5 Cu1 120.4(3) . . ?
C7 O3 Cu1 124.2(2) . . ?
C9 O4 Cu1 124.6(2) . . ?
C2 O1 Cu1 126.1(2) . . ?
C4 O2 Cu1 118.2(3) . . ?
C14 O6 Cu1 127.0(3) . . ?
O1 C2 C3 129.4(4) . . ?
O1 C2 C1 112.4(4) . . ?
C3 C2 C1 118.1(4) . . ?
F7 C6 F9 105.5(4) . . ?
F7 C6 C7 112.3(4) . . ?
F9 C6 C7 112.1(4) . . ?
F8 C6 F7 107.0(4) . . ?
F8 C6 F9 108.6(4) . . ?
F8 C6 C7 110.9(4) . . ?
O4 C9 C10 113.5(3) . . ?
O4 C9 C8 128.5(3) . . ?
C8 C9 C10 117.9(3) . . ?
O5 C12 C11 114.1(4) . . ?
O5 C12 C13 128.1(4) . . ?
C13 C12 C11 117.8(4) . . ?
O3 C7 C6 114.5(3) . . ?
O3 C7 C8 128.4(4) . . ?
C8 C7 C6 117.1(3) . . ?
F15 C11 C12 114.4(4) . . ?
F13 C11 F15 105.4(4) . . ?
F13 C11 F14 108.2(5) . . ?
F13 C11 C12 111.1(4) . . ?
F14 C11 F15 105.6(4) . . ?
F14 C11 C12 111.7(4) . . ?
F18 C15 F17 106.4(6) . . ?
F18 C15 F16 106.2(6) . . ?
F18 C15 C14 115.8(5) . . ?
F17 C15 F16 104.8(6) . . ?
F17 C15 C14 112.2(5) . . ?
F16 C15 C14 110.6(5) . . ?
O6 C14 C15 112.0(4) . . ?
O6 C14 C13 129.6(4) . . ?
C13 C14 C15 118.3(4) . . ?
C2 C3 H3 118.4 . . ?
C2 C3 C4 123.2(4) . . ?
C4 C3 H3 118.4 . . ?
F2 C1 F3 105.0(4) . . ?
F2 C1 C2 114.9(4) . . ?
F3 C1 C2 110.8(4) . . ?
F1 C1 F2 108.4(4) . . ?
F1 C1 F3 105.9(5) . . ?
F1 C1 C2 111.3(4) . . ?
F12 C10 F10 104.0(4) . . ?
F12 C10 C9 112.3(4) . . ?
F11 C10 F12 108.5(4) . . ?
F11 C10 F10 108.2(4) . . ?
F11 C10 C9 113.3(4) . . ?
F10 C10 C9 110.1(4) . . ?
F4 C5 F6 108.1(5) . . ?
F4 C5 F5 107.0(5) . . ?
F4 C5 C4 113.9(4) . . ?
F6 C5 C4 109.8(5) . . ?
F5 C5 F6 104.8(5) . . ?
F5 C5 C4 112.8(4) . . ?
C9 C8 C7 121.6(4) . . ?
C9 C8 H8 119.2 . . ?
C7 C8 H8 119.2 . . ?
C12 C13 H13 117.9 . . ?
C14 C13 C12 124.3(4) . . ?
C14 C13 H13 117.9 . . ?
O2 C4 C3 128.8(4) . . ?
O2 C4 C5 115.3(4) . . ?
C3 C4 C5 115.9(4) . . ?
C17 N2 C20 126.1(4) . . ?
C17 N2 C19 107.7(4) . . ?
C19 N2 C20 126.2(4) . . ?
N2 C17 H17 125.7 . . ?
N1 C17 N2 108.6(4) . . ?
N1 C17 H17 125.7 . . ?
N2 C20 H20A 109.1 . . ?
N2 C20 H20B 109.1 . . ?
N2 C20 C21 112.6(4) . . ?
H20A C20 H20B 107.8 . . ?
C21 C20 H20A 109.1 . . ?
C21 C20 H20B 109.1 . . ?
C17 N1 C16 124.5(4) . . ?
C17 N1 C18 108.7(4) . . ?
C18 N1 C16 126.8(4) . . ?
H22A C22 H22B 107.6 . . ?
H22C C22 H22D 107.5 . . ?
C21 C22 H22A 108.6 . . ?
C21 C22 H22B 108.6 . . ?
C21 C22 H22C 108.5 . . ?
C21 C22 H22D 108.5 . . ?
C21 C22 C23A 115.1(7) . . ?
C23 C22 H22A 108.6 . . ?
C23 C22 H22B 108.6 . . ?
C23 C22 C21 114.5(8) . . ?
C23A C22 H22C 108.5 . . ?
C23A C22 H22D 108.5 . . ?
C20 C21 C22 112.8(4) . . ?
C20 C21 H21A 109.0 . . ?
C20 C21 H21B 109.0 . . ?
C22 C21 H21A 109.0 . . ?
C22 C21 H21B 109.0 . . ?
H21A C21 H21B 107.8 . . ?
N1 C16 H16A 109.5 . . ?
N1 C16 H16B 109.5 . . ?
N1 C16 H16C 109.5 . . ?
H16A C16 H16B 109.5 . . ?
H16A C16 H16C 109.5 . . ?
H16B C16 H16C 109.5 . . ?
N1 C18 H18 126.3 . . ?
C19 C18 N1 107.4(4) . . ?
C19 C18 H18 126.3 . . ?
N2 C19 H19 126.2 . . ?
C18 C19 N2 107.6(4) . . ?
C18 C19 H19 126.2 . . ?
H24A C24 H24B 108.6 . . ?
C23 C24 H24A 110.4 . . ?
C23 C24 H24B 110.4 . . ?
C25 C24 H24A 110.4 . . ?
C25 C24 H24B 110.4 . . ?
C25 C24 C23 106.9(15) . . ?
C22 C23 C24 111.3(14) . . ?
C22 C23 H23A 109.4 . . ?
C22 C23 H23B 109.4 . . ?
C24 C23 H23A 109.4 . . ?
C24 C23 H23B 109.4 . . ?
H23A C23 H23B 108.0 . . ?
C24 C25 H25A 109.5 . . ?
C24 C25 H25B 109.5 . . ?
C24 C25 H25C 109.5 . . ?
H25A C25 H25B 109.5 . . ?
H25A C25 H25C 109.5 . . ?
H25B C25 H25C 109.5 . . ?
H24C C24A H24D 110.8 . . ?
C25A C24A H24C 113.5 . . ?
C25A C24A H24D 113.5 . . ?
C25A C24A C23A 90.9(12) . . ?
C23A C24A H24C 113.5 . . ?
C23A C24A H24D 113.5 . . ?
C24A C25A H25D 109.5 . . ?
C24A C25A H25E 109.5 . . ?
C24A C25A H25F 109.5 . . ?
H25D C25A H25E 109.5 . . ?
H25D C25A H25F 109.5 . . ?
H25E C25A H25F 109.5 . . ?
C22 C23A C24A 108.9(14) . . ?
C22 C23A H23C 109.9 . . ?
C22 C23A H23D 109.9 . . ?
C24A C23A H23C 109.9 . . ?
C24A C23A H23D 109.9 . . ?
H23C C23A H23D 108.3 . . ?

loop_
_geom_bond_atom_site_label_1
_geom_bond_atom_site_label_2
_geom_bond_distance
_geom_bond_site_symmetry_2
_geom_bond_publ_flag
Cu1 O5 2.263(3) . ?
Cu1 O3 1.964(2) . ?
Cu1 O4 1.961(2) . ?
Cu1 O1 1.974(2) . ?
Cu1 O2 2.334(3) . ?
Cu1 O6 1.966(3) . ?
F7 C6 1.326(5) . ?
F4 C5 1.303(6) . ?
F2 C1 1.316(5) . ?
F15 C11 1.326(5) . ?
F12 C10 1.310(5) . ?
F9 C6 1.330(5) . ?
F8 C6 1.309(6) . ?
F3 C1 1.335(6) . ?
F1 C1 1.311(6) . ?
F18 C15 1.276(6) . ?
F17 C15 1.289(7) . ?
F11 C10 1.287(5) . ?
F10 C10 1.327(6) . ?
F6 C5 1.319(7) . ?
F13 C11 1.303(6) . ?
F14 C11 1.308(5) . ?
F16 C15 1.291(7) . ?
F5 C5 1.315(6) . ?
O5 C12 1.244(5) . ?
O3 C7 1.256(4) . ?
O4 C9 1.253(4) . ?
O1 C2 1.271(4) . ?
O2 C4 1.234(5) . ?
O6 C14 1.267(5) . ?
C2 C3 1.368(6) . ?
C2 C1 1.518(6) . ?
C6 C7 1.527(6) . ?
C9 C10 1.541(5) . ?
C9 C8 1.374(5) . ?
C12 C11 1.535(6) . ?
C12 C13 1.399(6) . ?
C7 C8 1.384(5) . ?
C15 C14 1.525(6) . ?
C14 C13 1.369(6) . ?
C3 H3 0.9500 . ?
C3 C4 1.405(6) . ?
C5 C4 1.536(6) . ?
C8 H8 0.9500 . ?
C13 H13 0.9500 . ?
N2 C17 1.320(5) . ?
N2 C20 1.467(6) . ?
N2 C19 1.376(6) . ?
C17 H17 0.9500 . ?
C17 N1 1.315(5) . ?
C20 H20A 0.9900 . ?
C20 H20B 0.9900 . ?
C20 C21 1.490(7) . ?
N1 C16 1.467(6) . ?
N1 C18 1.364(6) . ?
C22 H22A 0.9900 . ?
C22 H22B 0.9900 . ?
C22 H22C 0.9900 . ?
C22 H22D 0.9900 . ?
C22 C21 1.499(7) . ?
C22 C23 1.474(15) . ?
C22 C23A 1.514(14) . ?
C21 H21A 0.9900 . ?
C21 H21B 0.9900 . ?
C16 H16A 0.9800 . ?
C16 H16B 0.9800 . ?
C16 H16C 0.9800 . ?
C18 H18 0.9500 . ?
C18 C19 1.316(7) . ?
C19 H19 0.9500 . ?
C24 H24A 0.9900 . ?
C24 H24B 0.9900 . ?
C24 C23 1.562(10) . ?
C24 C25 1.502(13) . ?
C23 H23A 0.9900 . ?
C23 H23B 0.9900 . ?
C25 H25A 0.9800 . ?
C25 H25B 0.9800 . ?
C25 H25C 0.9800 . ?
C24A H24C 0.9900 . ?
C24A H24D 0.9900 . ?
C24A C25A 1.525(13) . ?
C24A C23A 1.576(10) . ?
C25A H25D 0.9800 . ?
C25A H25E 0.9800 . ?
C25A H25F 0.9800 . ?
C23A H23C 0.9900 . ?
C23A H23D 0.9900 . ?

loop_
_geom_torsion_atom_site_label_1
_geom_torsion_atom_site_label_2
_geom_torsion_atom_site_label_3
_geom_torsion_atom_site_label_4
_geom_torsion
_geom_torsion_site_symmetry_1
_geom_torsion_site_symmetry_2
_geom_torsion_site_symmetry_3
_geom_torsion_site_symmetry_4
_geom_torsion_publ_flag
Cu1 O5 C12 C11 169.0(2) . . . . ?
Cu1 O5 C12 C13 -11.1(5) . . . . ?
Cu1 O3 C7 C6 176.8(3) . . . . ?
Cu1 O3 C7 C8 -5.8(6) . . . . ?
Cu1 O4 C9 C10 -178.3(3) . . . . ?
Cu1 O4 C9 C8 4.0(6) . . . . ?
Cu1 O1 C2 C3 25.3(6) . . . . ?
Cu1 O1 C2 C1 -155.4(3) . . . . ?
Cu1 O2 C4 C3 -18.8(6) . . . . ?
Cu1 O2 C4 C5 160.1(3) . . . . ?
Cu1 O6 C14 C15 -165.9(3) . . . . ?
Cu1 O6 C14 C13 13.7(6) . . . . ?
F7 C6 C7 O3 -27.5(6) . . . . ?
F7 C6 C7 C8 154.8(4) . . . . ?
F4 C5 C4 O2 147.1(5) . . . . ?
F4 C5 C4 C3 -33.9(7) . . . . ?
F9 C6 C7 O3 -146.1(4) . . . . ?
F9 C6 C7 C8 36.2(6) . . . . ?
F8 C6 C7 O3 92.2(4) . . . . ?
F8 C6 C7 C8 -85.5(5) . . . . ?
F18 C15 C14 O6 -173.8(6) . . . . ?
F18 C15 C14 C13 6.5(8) . . . . ?
F17 C15 C14 O6 -51.4(6) . . . . ?
F17 C15 C14 C13 128.9(5) . . . . ?
F6 C5 C4 O2 -91.5(6) . . . . ?
F6 C5 C4 C3 87.5(6) . . . . ?
F16 C15 C14 O6 65.2(6) . . . . ?
F16 C15 C14 C13 -114.4(6) . . . . ?
F5 C5 C4 O2 25.0(7) . . . . ?
F5 C5 C4 C3 -156.0(4) . . . . ?
O5 C12 C11 F15 175.4(4) . . . . ?
O5 C12 C11 F13 -65.4(5) . . . . ?
O5 C12 C11 F14 55.5(5) . . . . ?
O5 C12 C13 C14 -0.6(7) . . . . ?
O3 C7 C8 C9 -3.1(7) . . . . ?
O4 C9 C10 F12 35.6(5) . . . . ?
O4 C9 C10 F11 159.0(4) . . . . ?
O4 C9 C10 F10 -79.7(5) . . . . ?
O4 C9 C8 C7 4.2(7) . . . . ?
O1 C2 C3 C4 0.5(7) . . . . ?
O1 C2 C1 F2 175.4(4) . . . . ?
O1 C2 C1 F3 -65.8(5) . . . . ?
O1 C2 C1 F1 51.7(6) . . . . ?
O6 C14 C13 C12 0.7(7) . . . . ?
C2 C3 C4 O2 -0.8(8) . . . . ?
C2 C3 C4 C5 -179.7(4) . . . . ?
C6 C7 C8 C9 174.2(4) . . . . ?
C11 C12 C13 C14 179.3(4) . . . . ?
C15 C14 C13 C12 -179.7(4) . . . . ?
C3 C2 C1 F2 -5.2(7) . . . . ?
C3 C2 C1 F3 113.6(5) . . . . ?
C3 C2 C1 F1 -128.9(5) . . . . ?
C1 C2 C3 C4 -178.8(4) . . . . ?
C10 C9 C8 C7 -173.4(4) . . . . ?
C8 C9 C10 F12 -146.5(4) . . . . ?
C8 C9 C10 F11 -23.1(6) . . . . ?
C8 C9 C10 F10 98.2(5) . . . . ?
C13 C12 C11 F15 -4.6(5) . . . . ?
C13 C12 C11 F13 114.6(5) . . . . ?
C13 C12 C11 F14 -124.4(5) . . . . ?
N2 C17 N1 C16 179.3(4) . . . . ?
N2 C17 N1 C18 0.3(5) . . . . ?
N2 C20 C21 C22 -179.8(5) . . . . ?
C17 N2 C20 C21 62.8(6) . . . . ?
C17 N2 C19 C18 -0.3(6) . . . . ?
C17 N1 C18 C19 -0.5(6) . . . . ?
C20 N2 C17 N1 -179.0(4) . . . . ?
C20 N2 C19 C18 178.7(5) . . . . ?
N1 C18 C19 N2 0.5(6) . . . . ?
C21 C22 C23 C24 156.5(12) . . . . ?
C21 C22 C23A C24A -157.3(11) . . . . ?
C16 N1 C18 C19 -179.5(5) . . . . ?
C19 N2 C17 N1 0.0(5) . . . . ?
C19 N2 C20 C21 -116.1(6) . . . . ?
C23 C22 C21 C20 164.8(10) . . . . ?
C25 C24 C23 C22 85(2) . . . . ?
C25A C24A C23A C22 -92.9(16) . . . . ?
C23A C22 C21 C20 -173.8(10) . . . . ?
